data_4306802
loop_
_publ_author_name
'Seok Woo Choi'
'Hyun Young Kwak'
'Jung Hee Yoon'
'Hyoung Chan Kim'
'Eui Kwan Koh'
'Chang Seop Hong'

_publ_section_title
;
Intermolecular Contact-Tuned Magnetic Nature in One-Dimensional 3d-5d
Bimetallic Systems: From a Metamagnet to a Single-Chain Magnet
;
_journal_name_full 'Inorganic Chemistry'
_journal_page_first 10214
_journal_page_last 10216
_journal_paper_doi 10.1021/ic801699p
_journal_volume 47
_journal_year 2008
_chemical_formula_sum 'C44 H34 Mn N10 O3 W'
_chemical_formula_weight 989.60
_chemical_name_systematic
;
 ?
;
_space_group_IT_number 15
_symmetry_cell_setting monoclinic
_symmetry_space_group_name_Hall '-C 2yc'
_symmetry_space_group_name_H-M 'C 1 2/c 1'
_atom_sites_solution_hydrogens geom
_atom_sites_solution_primary direct
_atom_sites_solution_secondary difmap
_audit_creation_method SHELXL-97
_cell_angle_alpha 90.00
_cell_angle_beta 121.6070(10)
_cell_angle_gamma 90.00
_cell_formula_units_Z 8
_cell_length_a 39.3224(8)
_cell_length_b 10.6638(2)
_cell_length_c 22.0184(5)
_cell_measurement_reflns_used 7743
_cell_measurement_temperature 293(2)
_cell_measurement_theta_max 25.859
_cell_measurement_theta_min 2.172
_cell_volume 7863.3(3)
_computing_cell_refinement 'Bruker SMART APEXII'
_computing_data_collection 'Bruker SMART APEXII'
_computing_data_reduction 'Bruker SAINT'
_computing_molecular_graphics WingX
_computing_publication_material WingX
_computing_structure_refinement 'SHELXL-97 (Sheldrick, 1997)'
_computing_structure_solution SHELXTL
_diffrn_ambient_temperature 293(2)
_diffrn_measured_fraction_theta_full 0.994
_diffrn_measured_fraction_theta_max 0.994
_diffrn_measurement_device_type 'CCD area detector'
_diffrn_measurement_method 'Omega and Phi scans'
_diffrn_radiation_monochromator graphite
_diffrn_radiation_source 'fine-focus sealed tube'
_diffrn_radiation_type MoK\a
_diffrn_radiation_wavelength 0.71073
_diffrn_reflns_av_R_equivalents 0.0603
_diffrn_reflns_av_sigmaI/netI 0.0598
_diffrn_reflns_limit_h_max 49
_diffrn_reflns_limit_h_min -52
_diffrn_reflns_limit_k_max 14
_diffrn_reflns_limit_k_min -14
_diffrn_reflns_limit_l_max 27
_diffrn_reflns_limit_l_min -29
_diffrn_reflns_number 38572
_diffrn_reflns_theta_full 28.31
_diffrn_reflns_theta_max 28.31
_diffrn_reflns_theta_min 1.85
_exptl_absorpt_coefficient_mu 3.300
_exptl_absorpt_correction_T_max 0.8793
_exptl_absorpt_correction_T_min 0.5047
_exptl_absorpt_correction_type multi-scan
_exptl_absorpt_process_details sadabs
_exptl_crystal_colour red
_exptl_crystal_density_diffrn 1.672
_exptl_crystal_density_method 'not measured'
_exptl_crystal_description rod
_exptl_crystal_F_000 3928
_exptl_crystal_size_max 0.24
_exptl_crystal_size_mid 0.09
_exptl_crystal_size_min 0.04
_refine_diff_density_max 1.049
_refine_diff_density_min -0.945
_refine_diff_density_rms 0.111
_refine_ls_extinction_method none
_refine_ls_goodness_of_fit_ref 1.009
_refine_ls_hydrogen_treatment constr
_refine_ls_matrix_type full
_refine_ls_number_parameters 527
_refine_ls_number_reflns 9745
_refine_ls_number_restraints 0
_refine_ls_restrained_S_all 1.009
_refine_ls_R_factor_all 0.0675
_refine_ls_R_factor_gt 0.0377
_refine_ls_shift/su_max 0.001
_refine_ls_shift/su_mean 0.000
_refine_ls_structure_factor_coef Fsqd
_refine_ls_weighting_details 'calc w=1/[\s^2^(Fo^2^)+(0.0322P)^2^+7.3635P] where P=(Fo^2^+2Fc^2^)/3'
_refine_ls_weighting_scheme calc
_refine_ls_wR_factor_gt 0.0721
_refine_ls_wR_factor_ref 0.0816
_reflns_number_gt 6951
_reflns_number_total 9745
_reflns_threshold_expression >2sigma(I)
_cod_data_source_file ic801699p_si_004.cif
_cod_data_source_block complex3
_cod_depositor_comments
;
The following automatic conversions were performed:
'_symmetry_cell_setting' value 'Monoclinic' changed to 'monoclinic'
according to '/home/saulius/struct/CIF-dictionaries/cif_core.dic'
dictionary named 'cif_core.dic' version 2.4.1 from 2010-06-29.

Automatic conversion script
Id: cif_fix_enum 1527 2010-12-29 10:47:43Z saulius 
;
_cod_database_code 4306802

loop_
_symmetry_equiv_pos_as_xyz
'x, y, z'
'-x, y, -z+1/2'
'x+1/2, y+1/2, z'
'-x+1/2, y+1/2, -z+1/2'
'-x, -y, -z'
'x, -y, z-1/2'
'-x+1/2, -y+1/2, -z'
'x+1/2, -y+1/2, z-1/2'

loop_
_atom_site_label
_atom_site_type_symbol
_atom_site_fract_x
_atom_site_fract_y
_atom_site_fract_z
_atom_site_U_iso_or_equiv
_atom_site_adp_type
_atom_site_occupancy
_atom_site_symmetry_multiplicity
_atom_site_calc_flag
_atom_site_refinement_flags
_atom_site_disorder_assembly
_atom_site_disorder_group
W1 W 0.137408(5) 0.518899(15) 0.451939(9) 0.03062(6) Uani 1 1 d . . .
Mn1 Mn 0.112361(18) 0.57269(6) 0.17406(3) 0.03096(15) Uani 1 1 d . . .
N1 N 0.10970(11) 0.5487(3) 0.2816(2) 0.0424(9) Uani 1 1 d . . .
N10 N 0.14506(10) 0.4196(3) 0.19781(17) 0.0326(8) Uani 1 1 d . . .
N7 N 0.07608(10) 0.5941(3) 0.40684(18) 0.0381(9) Uani 1 1 d . . .
N6 N 0.11460(12) 0.4198(4) 0.5686(2) 0.0463(10) Uani 1 1 d . . .
N8 N 0.14037(11) 0.7271(3) 0.44483(18) 0.0367(9) Uani 1 1 d . . .
N2 N 0.08405(13) 0.2666(4) 0.3743(2) 0.0610(12) Uani 1 1 d . . .
N4 N 0.19027(14) 0.2613(4) 0.5194(2) 0.0702(14) Uani 1 1 d . . .
N9 N 0.16506(10) 0.6528(3) 0.23151(18) 0.0343(8) Uani 1 1 d . . .
N3 N 0.21762(13) 0.5452(4) 0.4418(2) 0.0613(12) Uani 1 1 d . . .
N5 N 0.20980(14) 0.6062(5) 0.6115(2) 0.0682(14) Uani 1 1 d . . .
C29 C 0.03985(16) 0.0168(4) -0.0173(3) 0.0515(13) Uani 1 1 d . . .
H29 H 0.0139 -0.0038 -0.0530 0.062 Uiso 1 1 calc R . .
C44 C 0.17147(13) 0.7648(4) 0.2581(2) 0.0389(11) Uani 1 1 d . . .
H44 H 0.1980 0.7885 0.2880 0.047 Uiso 1 1 calc R . .
C24 C 0.09398(12) 0.2851(4) 0.1082(2) 0.0329(9) Uani 1 1 d . . .
C34 C 0.10152(13) 0.8334(4) 0.1967(2) 0.0349(10) Uani 1 1 d . . .
C41 C 0.19506(17) 0.9999(4) 0.3382(3) 0.0551(14) Uani 1 1 d . . .
H41 H 0.2147 0.9398 0.3498 0.066 Uiso 1 1 calc R . .
C22 C 0.18697(12) 0.4399(4) 0.2567(2) 0.0395(11) Uani 1 1 d . . .
H22 H 0.1870 0.4432 0.3012 0.047 Uiso 1 1 calc R . .
C17 C 0.19838(12) 0.5678(4) 0.2449(2) 0.0399(10) Uani 1 1 d . . .
H17 H 0.1993 0.5647 0.2013 0.048 Uiso 1 1 calc R . .
C25 C 0.08671(12) 0.1652(4) 0.0719(2) 0.0354(10) Uani 1 1 d . . .
C31 C 0.01585(13) 0.2202(4) 0.0012(2) 0.0436(11) Uani 1 1 d . . .
H31 H -0.0101 0.2000 -0.0345 0.052 Uiso 1 1 calc R . .
C42 C 0.15508(15) 0.9741(4) 0.2843(2) 0.0438(11) Uani 1 1 d . . .
C30 C 0.04719(13) 0.1336(4) 0.0177(2) 0.0399(11) Uani 1 1 d . . .
C26 C 0.11669(15) 0.0770(4) 0.0875(3) 0.0510(13) Uani 1 1 d . . .
H26 H 0.1430 0.0957 0.1224 0.061 Uiso 1 1 calc R . .
C27 C 0.10830(16) -0.0360(5) 0.0529(3) 0.0549(14) Uani 1 1 d . . .
H27 H 0.1288 -0.0930 0.0651 0.066 Uiso 1 1 calc R . .
C21 C 0.21736(12) 0.3413(4) 0.2663(2) 0.0412(11) Uani 1 1 d . . .
H21A H 0.2103 0.2611 0.2776 0.049 Uiso 1 1 calc R . .
H21B H 0.2171 0.3320 0.2222 0.049 Uiso 1 1 calc R . .
C32 C 0.02272(13) 0.3305(4) 0.0358(2) 0.0405(11) Uani 1 1 d . . .
H32 H 0.0014 0.3839 0.0239 0.049 Uiso 1 1 calc R . .
C20 C 0.25887(14) 0.3795(5) 0.3260(3) 0.0589(15) Uani 1 1 d . . .
H20A H 0.2599 0.3777 0.3709 0.071 Uiso 1 1 calc R . .
H20B H 0.2781 0.3191 0.3289 0.071 Uiso 1 1 calc R . .
C43 C 0.14210(14) 0.8550(4) 0.2462(2) 0.0376(10) Uani 1 1 d . . .
C23 C 0.13378(12) 0.3147(4) 0.1653(2) 0.0354(10) Uani 1 1 d . . .
H23 H 0.1530 0.2520 0.1797 0.042 Uiso 1 1 calc R . .
C18 C 0.23980(13) 0.6059(4) 0.3063(3) 0.0498(13) Uani 1 1 d . . .
H18A H 0.2396 0.6132 0.3500 0.060 Uiso 1 1 calc R . .
H18B H 0.2471 0.6867 0.2962 0.060 Uiso 1 1 calc R . .
C19 C 0.27015(15) 0.5062(5) 0.3152(3) 0.0665(17) Uani 1 1 d . . .
H19A H 0.2721 0.5056 0.2730 0.080 Uiso 1 1 calc R . .
H19B H 0.2962 0.5277 0.3557 0.080 Uiso 1 1 calc R . .
C37 C 0.12612(16) 1.0693(4) 0.2675(3) 0.0481(12) Uani 1 1 d . . .
C36 C 0.08598(17) 1.0424(4) 0.2170(3) 0.0533(13) Uani 1 1 d . . .
H36 H 0.0669 1.1039 0.2063 0.064 Uiso 1 1 calc R . .
C35 C 0.07401(15) 0.9310(4) 0.1834(3) 0.0481(12) Uani 1 1 d . . .
H35 H 0.0470 0.9179 0.1507 0.058 Uiso 1 1 calc R . .
C40 C 0.20515(18) 1.1127(5) 0.3733(3) 0.0626(15) Uani 1 1 d . . .
H40 H 0.2315 1.1271 0.4095 0.075 Uiso 1 1 calc R . .
C39 C 0.1769(2) 1.2054(5) 0.3560(3) 0.0667(17) Uani 1 1 d . . .
H39 H 0.1844 1.2819 0.3798 0.080 Uiso 1 1 calc R . .
C28 C 0.06980(16) -0.0661(5) 0.0001(3) 0.0562(14) Uani 1 1 d . . .
H28 H 0.0644 -0.1427 -0.0234 0.067 Uiso 1 1 calc R . .
C38 C 0.13817(19) 1.1845(4) 0.3041(3) 0.0603(15) Uani 1 1 d . . .
H38 H 0.1193 1.2473 0.2926 0.072 Uiso 1 1 calc R . .
C12 C 0.10563(15) 0.7905(4) 0.4094(2) 0.0409(11) Uani 1 1 d . . .
C7 C 0.04396(15) 0.5256(5) 0.3934(3) 0.0518(13) Uani 1 1 d . . .
H7 H 0.0480 0.4438 0.4106 0.062 Uiso 1 1 calc R . .
C14 C 0.13977(19) 0.9849(5) 0.4303(3) 0.0597(15) Uani 1 1 d . . .
H14 H 0.1395 1.0716 0.4252 0.072 Uiso 1 1 calc R . .
C15 C 0.17546(17) 0.9215(5) 0.4677(3) 0.0557(14) Uani 1 1 d . . .
H15 H 0.1995 0.9650 0.4889 0.067 Uiso 1 1 calc R . .
C11 C 0.06952(14) 0.7156(4) 0.3856(2) 0.0407(11) Uani 1 1 d . . .
C16 C 0.17515(15) 0.7933(4) 0.4733(3) 0.0474(12) Uani 1 1 d . . .
H16 H 0.1993 0.7504 0.4972 0.057 Uiso 1 1 calc R . .
C8 C 0.00562(16) 0.5708(6) 0.3558(3) 0.0600(14) Uani 1 1 d . . .
H8 H -0.0158 0.5201 0.3467 0.072 Uiso 1 1 calc R . .
C10 C 0.03102(15) 0.7637(5) 0.3470(3) 0.0546(14) Uani 1 1 d . . .
H10 H 0.0270 0.8465 0.3314 0.066 Uiso 1 1 calc R . .
C9 C -0.00049(16) 0.6911(6) 0.3320(3) 0.0623(15) Uani 1 1 d . . .
H9 H -0.0263 0.7232 0.3055 0.075 Uiso 1 1 calc R . .
C13 C 0.10475(17) 0.9196(5) 0.4008(3) 0.0552(14) Uani 1 1 d . . .
H13 H 0.0805 0.9615 0.3750 0.066 Uiso 1 1 calc R . .
C1 C 0.11800(12) 0.5395(4) 0.3394(2) 0.0336(9) Uani 1 1 d . . .
C3 C 0.18965(14) 0.5341(4) 0.4448(2) 0.0395(10) Uani 1 1 d . . .
C4 C 0.17219(15) 0.3517(4) 0.4962(2) 0.0450(12) Uani 1 1 d . . .
C2 C 0.10264(14) 0.3540(4) 0.4004(2) 0.0415(11) Uani 1 1 d . . .
C6 C 0.12184(13) 0.4552(4) 0.5278(2) 0.0376(10) Uani 1 1 d . . .
C5 C 0.18413(14) 0.5728(4) 0.5573(2) 0.0436(11) Uani 1 1 d . . .
O1 O 0.06550(8) 0.4759(3) 0.12085(16) 0.0384(7) Uani 1 1 d . . .
O2 O 0.08672(8) 0.7286(2) 0.16015(15) 0.0374(7) Uani 1 1 d . . .
O3A O 0.0000 0.192(3) 0.2500 0.496(17) Uiso 1 2 d S . .
O3B O 0.0000 0.0642(13) 0.2500 0.194(4) Uiso 1 2 d S . .
C33 C 0.06178(12) 0.3664(4) 0.0897(2) 0.0331(9) Uani 1 1 d . . .

loop_
_atom_site_aniso_label
_atom_site_aniso_U_11
_atom_site_aniso_U_22
_atom_site_aniso_U_33
_atom_site_aniso_U_23
_atom_site_aniso_U_13
_atom_site_aniso_U_12
W1 0.03789(10) 0.03450(9) 0.02569(9) 0.00177(7) 0.02096(7) 0.00021(8)
Mn1 0.0287(3) 0.0341(3) 0.0296(3) -0.0038(3) 0.0149(3) 0.0006(3)
N1 0.042(2) 0.056(2) 0.031(2) -0.0006(17) 0.0210(18) -0.0012(18)
N10 0.0298(18) 0.0373(19) 0.0269(19) -0.0012(15) 0.0123(16) 0.0025(15)
N7 0.037(2) 0.048(2) 0.040(2) 0.0046(17) 0.0273(18) 0.0044(17)
N6 0.057(3) 0.050(2) 0.042(2) -0.0014(18) 0.033(2) -0.0070(19)
N8 0.047(2) 0.0346(19) 0.035(2) 0.0005(16) 0.0262(18) 0.0001(17)
N2 0.062(3) 0.054(3) 0.075(3) -0.011(2) 0.040(3) -0.012(2)
N4 0.078(3) 0.060(3) 0.061(3) 0.014(2) 0.028(3) 0.019(3)
N9 0.035(2) 0.0354(19) 0.037(2) -0.0025(15) 0.0226(17) -0.0015(15)
N3 0.048(3) 0.089(3) 0.054(3) 0.000(2) 0.033(2) 0.001(2)
N5 0.072(3) 0.093(4) 0.039(3) -0.012(2) 0.029(2) -0.026(3)
C29 0.054(3) 0.046(3) 0.051(3) -0.012(2) 0.025(3) -0.010(2)
C44 0.034(2) 0.043(3) 0.039(3) -0.0043(19) 0.018(2) -0.0100(19)
C24 0.034(2) 0.033(2) 0.030(2) 0.0001(17) 0.0157(19) -0.0002(17)
C34 0.042(3) 0.035(2) 0.031(2) 0.0006(17) 0.022(2) 0.0017(19)
C41 0.066(3) 0.053(3) 0.052(3) -0.016(2) 0.035(3) -0.021(2)
C22 0.028(2) 0.047(3) 0.034(2) 0.0022(19) 0.011(2) 0.0012(19)
C17 0.032(2) 0.049(3) 0.040(3) 0.002(2) 0.019(2) -0.002(2)
C25 0.035(2) 0.036(2) 0.035(2) -0.0018(18) 0.018(2) 0.0002(18)
C31 0.034(2) 0.051(3) 0.035(3) -0.005(2) 0.011(2) -0.008(2)
C42 0.060(3) 0.042(2) 0.043(3) -0.006(2) 0.036(2) -0.010(2)
C30 0.044(3) 0.037(2) 0.038(3) -0.0026(19) 0.021(2) -0.005(2)
C26 0.045(3) 0.050(3) 0.057(3) -0.017(2) 0.026(3) -0.002(2)
C27 0.057(3) 0.051(3) 0.062(4) -0.010(3) 0.035(3) 0.008(2)
C21 0.037(2) 0.046(3) 0.037(3) 0.0050(19) 0.017(2) 0.010(2)
C32 0.032(2) 0.043(3) 0.040(3) 0.0016(19) 0.014(2) 0.0010(19)
C20 0.035(3) 0.073(4) 0.051(3) 0.002(3) 0.011(3) 0.011(2)
C43 0.048(3) 0.038(2) 0.035(2) -0.0021(18) 0.027(2) 0.000(2)
C23 0.034(2) 0.039(2) 0.030(2) 0.0017(18) 0.015(2) 0.0077(18)
C18 0.036(3) 0.052(3) 0.058(3) -0.005(2) 0.022(2) -0.008(2)
C19 0.030(2) 0.086(4) 0.068(4) 0.003(3) 0.016(3) -0.003(3)
C37 0.073(4) 0.038(2) 0.055(3) -0.004(2) 0.048(3) -0.004(2)
C36 0.069(4) 0.042(3) 0.062(3) 0.005(2) 0.044(3) 0.016(2)
C35 0.048(3) 0.045(3) 0.054(3) 0.002(2) 0.029(3) 0.008(2)
C40 0.079(4) 0.060(3) 0.060(4) -0.018(3) 0.045(3) -0.031(3)
C39 0.121(5) 0.045(3) 0.068(4) -0.026(3) 0.073(4) -0.031(3)
C28 0.067(4) 0.041(3) 0.064(4) -0.020(2) 0.038(3) -0.012(3)
C38 0.103(5) 0.036(3) 0.071(4) -0.010(2) 0.065(4) -0.006(3)
C12 0.055(3) 0.041(3) 0.033(3) 0.0017(19) 0.028(2) 0.007(2)
C7 0.051(3) 0.059(3) 0.060(3) 0.012(3) 0.039(3) 0.001(3)
C14 0.092(5) 0.037(3) 0.063(4) -0.001(2) 0.050(4) -0.005(3)
C15 0.073(4) 0.044(3) 0.065(4) -0.004(2) 0.046(3) -0.014(3)
C11 0.049(3) 0.046(3) 0.039(3) -0.002(2) 0.032(2) 0.008(2)
C16 0.049(3) 0.046(3) 0.050(3) 0.000(2) 0.027(3) -0.006(2)
C8 0.045(3) 0.084(4) 0.061(4) -0.003(3) 0.035(3) -0.006(3)
C10 0.048(3) 0.060(3) 0.050(3) 0.002(2) 0.022(3) 0.018(3)
C9 0.044(3) 0.089(4) 0.053(3) -0.001(3) 0.024(3) 0.014(3)
C13 0.068(4) 0.046(3) 0.064(4) 0.006(2) 0.043(3) 0.009(3)
C1 0.033(2) 0.038(2) 0.029(2) -0.0007(17) 0.0159(19) -0.0013(17)
C3 0.041(3) 0.052(3) 0.030(2) 0.0005(19) 0.022(2) 0.002(2)
C4 0.058(3) 0.043(3) 0.034(3) 0.002(2) 0.024(2) 0.002(2)
C2 0.047(3) 0.046(3) 0.038(3) 0.004(2) 0.027(2) 0.001(2)
C6 0.045(3) 0.040(3) 0.034(2) -0.0004(18) 0.025(2) -0.0042(19)
C5 0.054(3) 0.056(3) 0.027(2) -0.002(2) 0.025(2) -0.012(2)
O1 0.0320(15) 0.0408(16) 0.0422(18) -0.0103(13) 0.0192(14) -0.0004(13)
O2 0.0376(17) 0.0346(16) 0.0370(17) -0.0005(12) 0.0174(14) 0.0041(13)
C33 0.034(2) 0.035(2) 0.032(2) -0.0013(17) 0.018(2) -0.0032(18)

loop_
_atom_type_symbol
_atom_type_description
_atom_type_scat_dispersion_real
_atom_type_scat_dispersion_imag
_atom_type_scat_source
C C 0.0033 0.0016 'International Tables Vol C Tables 4.2.6.8 and 6.1.1.4'
H H 0.0000 0.0000 'International Tables Vol C Tables 4.2.6.8 and 6.1.1.4'
N N 0.0061 0.0033 'International Tables Vol C Tables 4.2.6.8 and 6.1.1.4'
O O 0.0106 0.0060 'International Tables Vol C Tables 4.2.6.8 and 6.1.1.4'
Mn Mn 0.3368 0.7283 'International Tables Vol C Tables 4.2.6.8 and 6.1.1.4'
W W -0.8490 6.8722 'International Tables Vol C Tables 4.2.6.8 and 6.1.1.4'

loop_
_geom_angle_atom_site_label_1
_geom_angle_atom_site_label_2
_geom_angle_atom_site_label_3
_geom_angle
_geom_angle_site_symmetry_1
_geom_angle_site_symmetry_3
_geom_angle_publ_flag
C4 W1 C3 71.91(18) . . ?
C4 W1 C5 75.58(18) . . ?
C3 W1 C5 75.50(17) . . ?
C4 W1 C2 68.77(17) . . ?
C3 W1 C2 113.01(17) . . ?
C5 W1 C2 137.39(17) . . ?
C4 W1 C6 76.09(18) . . ?
C3 W1 C6 138.39(17) . . ?
C5 W1 C6 71.27(17) . . ?
C2 W1 C6 78.03(17) . . ?
C4 W1 C1 111.03(16) . . ?
C3 W1 C1 71.85(16) . . ?
C5 W1 C1 142.08(16) . . ?
C2 W1 C1 74.69(16) . . ?
C6 W1 C1 146.34(16) . . ?
C4 W1 N7 141.94(17) . . ?
C3 W1 N7 142.77(15) . . ?
C5 W1 N7 119.97(16) . . ?
C2 W1 N7 79.53(15) . . ?
C6 W1 N7 77.22(15) . . ?
C1 W1 N7 78.76(14) . . ?
C4 W1 N8 144.47(16) . . ?
C3 W1 N8 80.36(15) . . ?
C5 W1 N8 76.30(15) . . ?
C2 W1 N8 144.90(15) . . ?
C6 W1 N8 114.32(14) . . ?
C1 W1 N8 79.69(13) . . ?
N7 W1 N8 72.19(13) . . ?
O2 Mn1 O1 96.68(12) . . ?
O2 Mn1 N9 90.85(13) . . ?
O1 Mn1 N9 172.46(13) . . ?
O2 Mn1 N10 173.08(13) . . ?
O1 Mn1 N10 90.03(13) . . ?
N9 Mn1 N10 82.45(14) . . ?
O2 Mn1 N6 95.88(13) . 6_565 ?
O1 Mn1 N6 86.33(14) . 6_565 ?
N9 Mn1 N6 92.74(14) . 6_565 ?
N10 Mn1 N6 86.21(14) . 6_565 ?
O2 Mn1 N1 87.63(13) . . ?
O1 Mn1 N1 91.18(13) . . ?
N9 Mn1 N1 89.31(14) . . ?
N10 Mn1 N1 90.55(13) . . ?
N6 Mn1 N1 175.90(13) 6_565 . ?
C1 N1 Mn1 163.8(4) . . ?
C23 N10 C22 121.2(3) . . ?
C23 N10 Mn1 126.2(3) . . ?
C22 N10 Mn1 112.5(3) . . ?
C7 N7 C11 117.0(4) . . ?
C7 N7 W1 125.1(3) . . ?
C11 N7 W1 117.7(3) . . ?
C6 N6 Mn1 156.1(4) . 6_566 ?
C12 N8 C16 118.3(4) . . ?
C12 N8 W1 117.7(3) . . ?
C16 N8 W1 124.0(3) . . ?
C44 N9 C17 121.9(4) . . ?
C44 N9 Mn1 125.5(3) . . ?
C17 N9 Mn1 112.5(2) . . ?
C28 C29 C30 121.4(5) . . ?
N9 C44 C43 126.5(4) . . ?
C33 C24 C23 121.3(4) . . ?
C33 C24 C25 119.6(4) . . ?
C23 C24 C25 118.9(4) . . ?
O2 C34 C43 124.9(4) . . ?
O2 C34 C35 116.8(4) . . ?
C43 C34 C35 118.3(4) . . ?
C40 C41 C42 120.6(5) . . ?
N10 C22 C17 106.1(3) . . ?
N10 C22 C21 116.9(4) . . ?
C17 C22 C21 111.6(4) . . ?
N9 C17 C22 106.0(3) . . ?
N9 C17 C18 115.6(4) . . ?
C22 C17 C18 111.4(4) . . ?
C26 C25 C30 117.2(4) . . ?
C26 C25 C24 123.8(4) . . ?
C30 C25 C24 119.0(4) . . ?
C32 C31 C30 122.0(4) . . ?
C41 C42 C37 117.8(4) . . ?
C41 C42 C43 123.5(4) . . ?
C37 C42 C43 118.7(4) . . ?
C29 C30 C25 119.3(4) . . ?
C29 C30 C31 122.0(4) . . ?
C25 C30 C31 118.8(4) . . ?
C27 C26 C25 121.8(4) . . ?
C26 C27 C28 120.8(5) . . ?
C20 C21 C22 110.2(4) . . ?
C31 C32 C33 121.2(4) . . ?
C19 C20 C21 112.5(4) . . ?
C34 C43 C44 121.1(4) . . ?
C34 C43 C42 120.2(4) . . ?
C44 C43 C42 118.6(4) . . ?
N10 C23 C24 125.6(4) . . ?
C17 C18 C19 109.0(4) . . ?
C20 C19 C18 112.0(4) . . ?
C36 C37 C38 122.2(5) . . ?
C36 C37 C42 118.4(4) . . ?
C38 C37 C42 119.3(5) . . ?
C35 C36 C37 122.7(5) . . ?
C36 C35 C34 121.7(5) . . ?
C41 C40 C39 121.2(5) . . ?
C38 C39 C40 119.9(5) . . ?
C29 C28 C27 119.5(4) . . ?
C39 C38 C37 121.1(5) . . ?
N8 C12 C13 121.5(5) . . ?
N8 C12 C11 115.6(4) . . ?
C13 C12 C11 122.8(4) . . ?
N7 C7 C8 123.2(5) . . ?
C13 C14 C15 119.5(5) . . ?
C16 C15 C14 119.3(5) . . ?
N7 C11 C10 120.9(5) . . ?
N7 C11 C12 115.1(4) . . ?
C10 C11 C12 123.9(4) . . ?
N8 C16 C15 121.8(5) . . ?
C9 C8 C7 118.7(5) . . ?
C9 C10 C11 120.3(5) . . ?
C10 C9 C8 119.6(5) . . ?
C14 C13 C12 119.6(5) . . ?
N1 C1 W1 176.7(4) . . ?
N3 C3 W1 178.2(4) . . ?
N4 C4 W1 179.0(5) . . ?
N2 C2 W1 178.4(5) . . ?
N6 C6 W1 178.1(4) . . ?
N5 C5 W1 175.9(4) . . ?
C33 O1 Mn1 127.6(3) . . ?
C34 O2 Mn1 128.3(3) . . ?
O1 C33 C24 123.8(4) . . ?
O1 C33 C32 116.7(4) . . ?
C24 C33 C32 119.5(4) . . ?

loop_
_geom_bond_atom_site_label_1
_geom_bond_atom_site_label_2
_geom_bond_distance
_geom_bond_site_symmetry_2
_geom_bond_publ_flag
W1 C4 2.145(5) . ?
W1 C3 2.147(5) . ?
W1 C5 2.150(5) . ?
W1 C2 2.150(5) . ?
W1 C6 2.168(5) . ?
W1 C1 2.189(4) . ?
W1 N7 2.221(3) . ?
W1 N8 2.233(3) . ?
Mn1 O2 1.884(3) . ?
Mn1 O1 1.890(3) . ?
Mn1 N9 1.969(3) . ?
Mn1 N10 1.972(3) . ?
Mn1 N6 2.371(4) 6_565 ?
Mn1 N1 2.438(4) . ?
N1 C1 1.139(5) . ?
N10 C23 1.276(5) . ?
N10 C22 1.485(5) . ?
N7 C7 1.351(6) . ?
N7 C11 1.356(5) . ?
N6 C6 1.139(5) . ?
N6 Mn1 2.371(4) 6_566 ?
N8 C12 1.347(5) . ?
N8 C16 1.365(5) . ?
N2 C2 1.137(6) . ?
N4 C4 1.147(6) . ?
N9 C44 1.296(5) . ?
N9 C17 1.490(5) . ?
N3 C3 1.141(6) . ?
N5 C5 1.143(5) . ?
C29 C28 1.357(7) . ?
C29 C30 1.414(6) . ?
C44 C43 1.418(6) . ?
C24 C33 1.407(5) . ?
C24 C23 1.438(5) . ?
C24 C25 1.454(5) . ?
C34 O2 1.320(5) . ?
C34 C43 1.402(6) . ?
C34 C35 1.417(6) . ?
C41 C40 1.372(6) . ?
C41 C42 1.414(7) . ?
C22 C17 1.501(6) . ?
C22 C21 1.521(6) . ?
C17 C18 1.529(6) . ?
C25 C26 1.403(6) . ?
C25 C30 1.417(6) . ?
C31 C32 1.349(6) . ?
C31 C30 1.426(6) . ?
C42 C37 1.422(7) . ?
C42 C43 1.459(6) . ?
C26 C27 1.371(6) . ?
C27 C28 1.379(7) . ?
C21 C20 1.520(6) . ?
C32 C33 1.416(5) . ?
C20 C19 1.479(7) . ?
C18 C19 1.533(7) . ?
C37 C36 1.403(7) . ?
C37 C38 1.409(6) . ?
C36 C35 1.346(7) . ?
C40 C39 1.383(8) . ?
C39 C38 1.360(8) . ?
C12 C13 1.388(6) . ?
C12 C11 1.466(6) . ?
C7 C8 1.372(7) . ?
C14 C13 1.366(7) . ?
C14 C15 1.376(7) . ?
C15 C16 1.373(6) . ?
C11 C10 1.389(6) . ?
C8 C9 1.359(7) . ?
C10 C9 1.347(7) . ?
O1 C33 1.323(5) . ?
O3A O3B 1.37(3) . ?
